data_7024840
loop_
_publ_author_name
'Mohapatra, Sudip'
'Maji, Tapas Kumar'

_publ_section_title
;
 Facile synthesis of anion dependent versatile Cu(I) and mixed-valent
 porous Cu(I)/Cu(II) frameworks.
;
_journal_issue 14
_journal_name_full 'Dalton transactions (Cambridge, England : 2003)'
_journal_page_first 3412
_journal_page_last 3419
_journal_paper_doi 10.1039/b922039a
_journal_volume 39
_journal_year 2010
_chemical_formula_sum 'C12 H10 Cl Cu N2 O2'
_chemical_formula_weight 313.22
_chemical_name_systematic
;
?
;
_space_group_IT_number 2
_symmetry_cell_setting triclinic
_symmetry_space_group_name_Hall '-P 1'
_symmetry_space_group_name_H-M 'P -1'
_atom_sites_solution_hydrogens geom
_atom_sites_solution_primary direct
_atom_sites_solution_secondary difmap
_audit_creation_method SHELXL-97
_cell_angle_alpha 98.014(6)
_cell_angle_beta 110.367(5)
_cell_angle_gamma 108.134(5)
_cell_formula_units_Z 2
_cell_length_a 7.9239(6)
_cell_length_b 9.9549(9)
_cell_length_c 10.2041(9)
_cell_measurement_temperature 293(2)
_cell_volume 688.83(11)
_computing_cell_refinement SMART
_computing_data_collection 'SMART (Bruker,2000)'
_computing_data_reduction 'SAINT (Bruker,2000)'
_computing_molecular_graphics 'Mercury 1.4.1'
_computing_publication_material 'PLATON (Spek, 2003)'
_computing_structure_refinement 'SHELXL-97 (Sheldrick, 1997)'
_computing_structure_solution 'SIR-92 (Altomare et al. 1994)'
_diffrn_ambient_temperature 293(2)
_diffrn_measured_fraction_theta_full 0.997
_diffrn_measured_fraction_theta_max 0.997
_diffrn_radiation_monochromator graphite
_diffrn_radiation_source 'fine-focus sealed tube'
_diffrn_radiation_type MoK\a
_diffrn_radiation_wavelength 0.71073
_diffrn_reflns_av_R_equivalents 0.0815
_diffrn_reflns_av_sigmaI/netI 0.1000
_diffrn_reflns_limit_h_max 10
_diffrn_reflns_limit_h_min -10
_diffrn_reflns_limit_k_max 12
_diffrn_reflns_limit_k_min -12
_diffrn_reflns_limit_l_max 13
_diffrn_reflns_limit_l_min -13
_diffrn_reflns_number 13253
_diffrn_reflns_theta_full 27.50
_diffrn_reflns_theta_max 27.50
_diffrn_reflns_theta_min 2.22
_exptl_absorpt_coefficient_mu 1.773
_exptl_absorpt_correction_T_max 0.9874
_exptl_absorpt_correction_T_min 0.6958
_exptl_absorpt_correction_type empirical
_exptl_absorpt_process_details SADABS
_exptl_crystal_colour red
_exptl_crystal_density_diffrn 1.510
_exptl_crystal_density_method 'not measured'
_exptl_crystal_description parallelopiped
_exptl_crystal_F_000 316
_exptl_crystal_size_max 0.10
_exptl_crystal_size_mid 0.08
_exptl_crystal_size_min 0.04
_refine_diff_density_max 1.159
_refine_diff_density_min -0.667
_refine_diff_density_rms 0.128
_refine_ls_extinction_method none
_refine_ls_goodness_of_fit_ref 1.024
_refine_ls_hydrogen_treatment noref
_refine_ls_matrix_type full
_refine_ls_number_parameters 163
_refine_ls_number_reflns 3151
_refine_ls_number_restraints 0
_refine_ls_restrained_S_all 1.024
_refine_ls_R_factor_all 0.1641
_refine_ls_R_factor_gt 0.0783
_refine_ls_shift/su_max 0.000
_refine_ls_shift/su_mean 0.000
_refine_ls_structure_factor_coef Fsqd
_refine_ls_weighting_details 'calc w=1/[\s^2^(Fo^2^)+(0.1452P)^2^+0.0000P] where P=(Fo^2^+2Fc^2^)/3'
_refine_ls_weighting_scheme calc
_refine_ls_wR_factor_gt 0.2154
_refine_ls_wR_factor_ref 0.2626
_reflns_number_gt 1518
_reflns_number_total 3151
_reflns_threshold_expression >2sigma(I)
_cod_data_source_file b922039a.txt
_cod_data_source_block complex3
_cod_depositor_comments
;
The following automatic conversions were performed:

'_symmetry_cell_setting' value 'Triclinic' changed to 'triclinic'
according to /home/saulius/struct/CIF-dictionaries/cif_core.dic
dictionary named 'cif_core.dic' version 2.4.2 from 2011-04-26.

Automatic conversion script
Id: cif_fix_values 1891 2012-01-12 08:04:46Z andrius 
;
_cod_original_cell_volume 688.83(10)
_cod_original_sg_symbol_H-M P-1
_cod_original_formula_sum 'C12 H10 Cl1 Cu1 N2 O2'
_cod_database_code 7024840

loop_
_symmetry_equiv_pos_as_xyz
'x, y, z'
'-x, -y, -z'

loop_
_atom_site_label
_atom_site_type_symbol
_atom_site_fract_x
_atom_site_fract_y
_atom_site_fract_z
_atom_site_U_iso_or_equiv
_atom_site_adp_type
_atom_site_occupancy
_atom_site_symmetry_multiplicity
_atom_site_calc_flag
_atom_site_refinement_flags
C1 C 0.8050(11) 0.3287(9) 0.5540(8) 0.066(2) Uani 1 1 d .
H1 H 0.8301 0.4176 0.5303 0.080 Uiso 1 1 calc R
C2 C 0.8932(12) 0.2373(11) 0.5185(8) 0.077(3) Uani 1 1 d .
H2 H 0.9721 0.2634 0.4692 0.093 Uiso 1 1 calc R
C3 C 0.8624(14) 0.1073(11) 0.5570(9) 0.084(3) Uani 1 1 d .
C4 C 0.7452(12) 0.0764(8) 0.6345(10) 0.075(2) Uani 1 1 d .
H4 H 0.7244 -0.0071 0.6676 0.090 Uiso 1 1 calc R
C5 C 0.6640(11) 0.1731(8) 0.6588(8) 0.065(2) Uani 1 1 d .
H5 H 0.5844 0.1501 0.7081 0.078 Uiso 1 1 calc R
C6 C 0.9450(14) -0.0168(13) 0.5271(10) 0.112(4) Uani 1 1 d .
H6 H 0.9096 -0.1056 0.5501 0.134 Uiso 1 1 calc R
C7 C 0.3358(10) 0.3325(8) 0.8260(8) 0.0579(18) Uani 1 1 d .
H7 H 0.3721 0.2525 0.8176 0.070 Uiso 1 1 calc R
C8 C 0.2287(10) 0.3395(8) 0.9065(8) 0.0590(19) Uani 1 1 d .
H8 H 0.2013 0.2684 0.9547 0.071 Uiso 1 1 calc R
C9 C 0.1627(10) 0.4510(9) 0.9156(7) 0.0580(19) Uani 1 1 d .
C10 C 0.2218(13) 0.5578(9) 0.8478(9) 0.073(2) Uani 1 1 d .
H10 H 0.1845 0.6375 0.8531 0.088 Uiso 1 1 calc R
C11 C 0.3333(12) 0.5472(9) 0.7738(8) 0.065(2) Uani 1 1 d .
H11 H 0.3719 0.6212 0.7313 0.078 Uiso 1 1 calc R
C12 C 0.0475(11) 0.4561(9) 1.0003(8) 0.066(2) Uani 1 1 d .
H12 H 0.0408 0.3926 1.0588 0.079 Uiso 1 1 calc R
N1 N 0.6851(8) 0.2943(6) 0.6211(6) 0.0490(13) Uani 1 1 d .
N2 N 0.3899(8) 0.4324(6) 0.7602(6) 0.0510(14) Uani 1 1 d .
O1 O 0.453(5) 0.9495(13) 0.8978(16) 0.423(17) Uani 1 1 d .
O2 O 1.051(4) 0.9358(13) 0.9334(13) 0.368(17) Uani 1 1 d .
Cl1 Cl 0.7141(3) 0.66170(18) 0.6366(2) 0.0650(6) Uani 1 1 d .
Cu1 Cu 0.53603(13) 0.41831(10) 0.63983(10) 0.0659(5) Uani 1 1 d .

loop_
_atom_site_aniso_label
_atom_site_aniso_U_11
_atom_site_aniso_U_22
_atom_site_aniso_U_33
_atom_site_aniso_U_23
_atom_site_aniso_U_13
_atom_site_aniso_U_12
C1 0.080(5) 0.102(6) 0.075(5) 0.050(5) 0.055(4) 0.071(5)
C2 0.079(6) 0.138(8) 0.056(5) 0.030(5) 0.041(4) 0.078(6)
C3 0.109(7) 0.097(7) 0.056(5) 0.007(5) 0.010(5) 0.086(6)
C4 0.083(6) 0.052(4) 0.099(6) 0.016(4) 0.039(5) 0.039(4)
C5 0.074(5) 0.056(4) 0.080(5) 0.023(4) 0.041(4) 0.034(4)
C6 0.084(8) 0.131(9) 0.075(6) 0.063(6) 0.013(5) -0.007(7)
C7 0.066(5) 0.065(5) 0.073(5) 0.028(4) 0.047(4) 0.039(4)
C8 0.064(5) 0.076(5) 0.065(5) 0.033(4) 0.042(4) 0.039(4)
C9 0.056(4) 0.088(5) 0.047(4) 0.024(4) 0.030(4) 0.038(4)
C10 0.099(6) 0.091(6) 0.092(6) 0.049(5) 0.066(5) 0.074(5)
C11 0.088(6) 0.090(6) 0.069(5) 0.044(4) 0.056(5) 0.063(5)
C12 0.068(5) 0.104(6) 0.064(5) 0.040(4) 0.046(4) 0.052(4)
N1 0.054(3) 0.058(3) 0.059(3) 0.023(3) 0.033(3) 0.039(3)
N2 0.050(3) 0.075(4) 0.056(3) 0.029(3) 0.035(3) 0.039(3)
O1 0.81(5) 0.118(10) 0.260(15) 0.132(11) 0.17(3) 0.116(18)
O2 0.56(3) 0.148(12) 0.172(13) 0.097(9) -0.002(17) 0.002(16)
Cl1 0.0839(14) 0.0478(10) 0.0665(12) 0.0200(9) 0.0386(11) 0.0193(9)
Cu1 0.0773(8) 0.0684(7) 0.0958(8) 0.0343(6) 0.0646(6) 0.0465(6)

loop_
_atom_type_symbol
_atom_type_description
_atom_type_scat_dispersion_real
_atom_type_scat_dispersion_imag
_atom_type_scat_source
C C 0.0033 0.0016 'International Tables Vol C Tables 4.2.6.8 and 6.1.1.4'
H H 0.0000 0.0000 'International Tables Vol C Tables 4.2.6.8 and 6.1.1.4'
N N 0.0061 0.0033 'International Tables Vol C Tables 4.2.6.8 and 6.1.1.4'
O O 0.0106 0.0060 'International Tables Vol C Tables 4.2.6.8 and 6.1.1.4'
Cl Cl 0.1484 0.1585 'International Tables Vol C Tables 4.2.6.8 and 6.1.1.4'
Cu Cu 0.3201 1.2651 'International Tables Vol C Tables 4.2.6.8 and 6.1.1.4'

loop_
_geom_angle_atom_site_label_1
_geom_angle_atom_site_label_2
_geom_angle_atom_site_label_3
_geom_angle
_geom_angle_site_symmetry_1
_geom_angle_site_symmetry_3
N1 C1 C2 122.9(7) . .
C3 C2 C1 119.3(7) . .
C2 C3 C4 117.3(7) . .
C2 C3 C6 128.7(9) . .
C4 C3 C6 114.0(8) . .
C5 C4 C3 117.4(8) . .
N1 C5 C4 127.1(8) . .
C6 C6 C3 112.7(14) 2_756 .
N2 C7 C8 124.1(6) . .
C9 C8 C7 120.1(7) . .
C8 C9 C10 115.8(6) . .
C8 C9 C12 119.5(7) . .
C10 C9 C12 124.6(7) . .
C11 C10 C9 121.2(7) . .
N2 C11 C10 122.2(7) . .
C12 C12 C9 124.9(9) 2_567 .
C5 N1 C1 115.9(6) . .
C5 N1 Cu1 124.6(5) . .
C1 N1 Cu1 119.3(4) . .
C7 N2 C11 116.5(6) . .
C7 N2 Cu1 123.8(4) . .
C11 N2 Cu1 119.7(5) . .
Cu1 Cl1 Cu1 85.70(6) . 2_666
N2 Cu1 N1 132.1(2) . .
N2 Cu1 Cl1 109.07(18) . .
N1 Cu1 Cl1 108.27(17) . .
N2 Cu1 Cl1 107.53(17) . 2_666
N1 Cu1 Cl1 98.37(17) . 2_666
Cl1 Cu1 Cl1 94.30(6) . 2_666

loop_
_geom_bond_atom_site_label_1
_geom_bond_atom_site_label_2
_geom_bond_distance
_geom_bond_site_symmetry_2
C1 N1 1.344(8) .
C1 C2 1.388(10) .
C2 C3 1.378(12) .
C3 C4 1.408(13) .
C3 C6 1.608(16) .
C4 C5 1.354(10) .
C5 N1 1.296(8) .
C6 C6 1.175(19) 2_756
C7 N2 1.321(8) .
C7 C8 1.381(9) .
C8 C9 1.372(10) .
C9 C10 1.396(10) .
C9 C12 1.466(9) .
C10 C11 1.365(9) .
C11 N2 1.359(9) .
C12 C12 1.318(14) 2_567
N1 Cu1 1.989(5) .
N2 Cu1 1.978(5) .
Cl1 Cu1 2.4062(19) .
Cl1 Cu1 2.649(2) 2_666
Cu1 Cl1 2.649(2) 2_666
